data_7235980
loop_
_publ_author_name
'Mei, Qunbo'
'Weng, Jiena'
'Xu, Zhijie'
'Tong, Bihai'
'Hua, Qingfang'
'Shi, Yujie'
'Song, Juan'
'Huang, Wei'

_publ_section_title
;
 Novel phosphorescent iridium(iii) complexes containing 2-thienyl
 quinazoline ligands: synthesis, photophysical properties and theoretical
 calculations
;
_journal_issue 118
_journal_name_full 'RSC Advances'
_journal_page_first 97841
_journal_paper_doi 10.1039/C5RA17437F
_journal_volume 5
_journal_year 2015
_chemical_formula_sum 'C46 H34 Ir N5 O4 S2'
_chemical_formula_weight 977.10
_space_group_IT_number 15
_space_group_name_Hall '-C 2yc'
_space_group_name_H-M_alt 'C 1 2/c 1'
_symmetry_cell_setting monoclinic
_symmetry_space_group_name_H-M 'C 1 2/c 1'
_atom_sites_solution_hydrogens geom
_atom_sites_solution_primary direct
_atom_sites_solution_secondary difmap
_audit_block_doi 10.5517/cc1j21vh
_audit_creation_method SHELXL-97
_audit_update_record
;
2015-05-21 deposited with the CCDC.
2015-11-17 downloaded from the CCDC.
;
_cell_angle_alpha 90.00
_cell_angle_beta 122.764(7)
_cell_angle_gamma 90.00
_cell_formula_units_Z 8
_cell_length_a 27.554(13)
_cell_length_b 17.381(8)
_cell_length_c 23.473(11)
_cell_measurement_reflns_used 7779
_cell_measurement_temperature 296(2)
_cell_measurement_theta_max 26.45
_cell_measurement_theta_min 2.54
_cell_volume 9453(8)
_computing_cell_refinement 'Bruker SMART'
_computing_data_collection 'Bruker SMART'
_computing_data_reduction 'Bruker SAINT'
_computing_molecular_graphics 'Bruker SHELXTL'
_computing_publication_material 'Bruker SHELXTL'
_computing_structure_refinement 'SHELXL-97 (Sheldrick, 1997)'
_computing_structure_solution 'SHELXS-97 (Sheldrick, 1990)'
_diffrn_ambient_temperature 296(2)
_diffrn_measured_fraction_theta_full 1.000
_diffrn_measured_fraction_theta_max 1.000
_diffrn_measurement_device_type 'CCD area detector'
_diffrn_measurement_method 'phi and omega scans'
_diffrn_radiation_monochromator graphite
_diffrn_radiation_source 'fine-focus sealed tube'
_diffrn_radiation_type MoK\a
_diffrn_radiation_wavelength 0.71073
_diffrn_reflns_av_R_equivalents 0.0328
_diffrn_reflns_av_sigmaI/netI 0.0367
_diffrn_reflns_limit_h_max 32
_diffrn_reflns_limit_h_min -27
_diffrn_reflns_limit_k_max 20
_diffrn_reflns_limit_k_min -20
_diffrn_reflns_limit_l_max 22
_diffrn_reflns_limit_l_min -27
_diffrn_reflns_number 25823
_diffrn_reflns_theta_full 25.01
_diffrn_reflns_theta_max 25.01
_diffrn_reflns_theta_min 1.46
_exptl_absorpt_coefficient_mu 2.957
_exptl_absorpt_correction_T_max 0.5623
_exptl_absorpt_correction_T_min 0.5023
_exptl_absorpt_correction_type multi-scan
_exptl_absorpt_process_details sadabs
_exptl_crystal_colour red
_exptl_crystal_density_diffrn 1.373
_exptl_crystal_density_method 'not measured'
_exptl_crystal_description block
_exptl_crystal_F_000 3888
_exptl_crystal_size_max 0.27
_exptl_crystal_size_mid 0.25
_exptl_crystal_size_min 0.22
_platon_squeeze_details
;
;
_refine_diff_density_max 0.605
_refine_diff_density_min -0.507
_refine_diff_density_rms 0.067
_refine_ls_extinction_method none
_refine_ls_goodness_of_fit_ref 1.050
_refine_ls_hydrogen_treatment mixed
_refine_ls_matrix_type full
_refine_ls_number_parameters 515
_refine_ls_number_reflns 8342
_refine_ls_number_restraints 72
_refine_ls_restrained_S_all 1.140
_refine_ls_R_factor_all 0.0368
_refine_ls_R_factor_gt 0.0267
_refine_ls_shift/su_max 0.001
_refine_ls_shift/su_mean 0.000
_refine_ls_structure_factor_coef Fsqd
_refine_ls_weighting_details 'calc w=1/[\s^2^(Fo^2^)+(0.0317P)^2^+0.0000P] where P=(Fo^2^+2Fc^2^)/3'
_refine_ls_weighting_scheme calc
_refine_ls_wR_factor_gt 0.0636
_refine_ls_wR_factor_ref 0.0662
_reflns_number_gt 6649
_reflns_number_total 8342
_reflns_threshold_expression >2sigma(I)
_cod_data_source_file c5ra17437f2.cif
_cod_data_source_block 2014111zzq7_0m
_cod_depositor_comments
;
The following automatic conversions were performed:

data item '_symmetry_cell_setting' value 'Monoclinic' was changed to
'monoclinic' in accordance with the
/home/saulius/struct/COD-crude-data/automatic-downloads/DataCite-retrospective/RSC/depositions/lib/dictionaries/cif_core.dic
dictionary named 'cif_core.dic' version 2.4.2 last updated on
2011-04-26.

Automatic conversion script
Id: cif_fix_values 6909 2019-04-08 15:41:33Z antanas 
;
_cod_original_sg_symbol_H-M 'C2/c  '
_cod_database_code 7235980

loop_
_symmetry_equiv_pos_as_xyz
'x, y, z'
'-x, y, -z+1/2'
'x+1/2, y+1/2, z'
'-x+1/2, y+1/2, -z+1/2'
'-x, -y, -z'
'x, -y, z-1/2'
'-x+1/2, -y+1/2, -z'
'x+1/2, -y+1/2, z-1/2'

loop_
_atom_site_label
_atom_site_type_symbol
_atom_site_fract_x
_atom_site_fract_y
_atom_site_fract_z
_atom_site_U_iso_or_equiv
_atom_site_adp_type
_atom_site_occupancy
_atom_site_symmetry_multiplicity
_atom_site_calc_flag
_atom_site_refinement_flags
C1 C 0.3298(2) 0.6469(4) 0.0578(3) 0.0788(17) Uani 1 1 d .
C2 C 0.3202(2) 0.7256(5) 0.0409(4) 0.106(2) Uani 1 1 d U
H2 H 0.3033 0.7420 -0.0037 0.128 Uiso 1 1 calc R
C3 C 0.3358(3) 0.7743(4) 0.0899(5) 0.113(2) Uani 1 1 d U
H3 H 0.3286 0.8261 0.0783 0.135 Uiso 1 1 calc R
C4 C 0.3621(2) 0.7562(4) 0.1578(4) 0.105 Uani 1 1 d U
H4 H 0.3720 0.7944 0.1900 0.126 Uiso 1 1 calc R
C5 C 0.3735(2) 0.6790(3) 0.1768(3) 0.076 Uani 1 1 d .
C6 C 0.35620(18) 0.6267(3) 0.1245(3) 0.0578(12) Uani 1 1 d .
C7 C 0.4032(3) 0.6537(4) 0.2487(3) 0.117(2) Uani 1 1 d .
H7A H 0.3806 0.6147 0.2528 0.175 Uiso 1 1 calc R
H7B H 0.4077 0.6969 0.2767 0.175 Uiso 1 1 calc R
H7C H 0.4405 0.6333 0.2631 0.175 Uiso 1 1 calc R
C8 C 0.3118(2) 0.5889(5) 0.0043(3) 0.122(3) Uani 1 1 d .
H8A H 0.3419 0.5515 0.0188 0.183 Uiso 1 1 calc R
H8B H 0.3045 0.6136 -0.0363 0.183 Uiso 1 1 calc R
H8C H 0.2773 0.5638 -0.0047 0.183 Uiso 1 1 calc R
C9 C 0.32829(16) 0.5030(2) 0.13940(19) 0.0470(10) Uani 1 1 d .
C10 C 0.34650(15) 0.4292(2) 0.1683(2) 0.0464(10) Uani 1 1 d .
C11 C 0.30338(16) 0.3806(2) 0.16283(19) 0.0421(9) Uani 1 1 d .
C12 C 0.31915(17) 0.3053(3) 0.1888(2) 0.0547(11) Uani 1 1 d .
H12 H 0.2912 0.2715 0.1846 0.066 Uiso 1 1 calc R
C13 C 0.37478(18) 0.2820(3) 0.2199(2) 0.0684(14) Uani 1 1 d .
H13 H 0.3846 0.2320 0.2365 0.082 Uiso 1 1 calc R
C14 C 0.4171(2) 0.3316(3) 0.2272(3) 0.0792(16) Uani 1 1 d .
H14 H 0.4553 0.3155 0.2502 0.095 Uiso 1 1 calc R
C15 C 0.40315(17) 0.4031(3) 0.2012(2) 0.0689(14) Uani 1 1 d .
H15 H 0.4318 0.4354 0.2053 0.083 Uiso 1 1 calc R
C16 C 0.23639(15) 0.4770(2) 0.10505(19) 0.0421(9) Uani 1 1 d .
C17 C 0.17693(15) 0.4982(2) 0.06853(19) 0.0429(9) Uani 1 1 d .
C18 C 0.13879(15) 0.4465(2) 0.0669(2) 0.0450(9) Uani 1 1 d .
C19 C 0.08185(17) 0.4777(3) 0.0279(2) 0.0588(12) Uani 1 1 d .
H19 H 0.0493 0.4516 0.0199 0.071 Uiso 1 1 calc R
C20 C 0.08012(17) 0.5481(3) 0.0040(3) 0.0702(14) Uani 1 1 d .
H20 H 0.0461 0.5759 -0.0220 0.084 Uiso 1 1 calc R
C21 C -0.0585(2) 0.0464(4) 0.0065(3) 0.0822(16) Uani 1 1 d .
C22 C -0.0809(3) -0.0123(4) -0.0423(4) 0.106(2) Uani 1 1 d U
H22 H -0.0761 -0.0638 -0.0294 0.127 Uiso 1 1 calc R
C23 C -0.1100(3) 0.0079(5) -0.1088(4) 0.115(2) Uani 1 1 d U
H23 H -0.1248 -0.0311 -0.1410 0.138 Uiso 1 1 calc R
C24 C -0.1185(3) 0.0819(5) -0.1309(4) 0.108(2) Uani 1 1 d U
H24 H -0.1388 0.0930 -0.1769 0.129 Uiso 1 1 calc R
C25 C -0.0961(2) 0.1414(3) -0.0827(3) 0.0792(17) Uani 1 1 d .
C26 C -0.06681(19) 0.1207(3) -0.0161(3) 0.0600(12) Uani 1 1 d .
C27 C -0.1041(3) 0.2243(4) -0.1048(3) 0.116(2) Uani 1 1 d .
H27A H -0.1182 0.2531 -0.0818 0.174 Uiso 1 1 calc R
H27B H -0.1314 0.2273 -0.1529 0.174 Uiso 1 1 calc R
H27C H -0.0678 0.2452 -0.0939 0.174 Uiso 1 1 calc R
C28 C -0.0291(3) 0.0278(4) 0.0791(4) 0.120(2) Uani 1 1 d .
H28A H 0.0003 0.0654 0.1052 0.181 Uiso 1 1 calc R
H28B H -0.0117 -0.0223 0.0873 0.181 Uiso 1 1 calc R
H28C H -0.0566 0.0280 0.0921 0.181 Uiso 1 1 calc R
C29 C -0.00167(15) 0.2209(2) 0.0508(2) 0.0459(10) Uani 1 1 d .
C30 C 0.01169(15) 0.2797(2) 0.09873(19) 0.0417(9) Uani 1 1 d .
C31 C 0.06168(15) 0.3221(2) 0.12021(19) 0.0401(9) Uani 1 1 d .
C32 C 0.07520(17) 0.3835(3) 0.1651(2) 0.0523(11) Uani 1 1 d .
H32 H 0.1082 0.4128 0.1797 0.063 Uiso 1 1 calc R
C33 C 0.03981(19) 0.4002(3) 0.1872(2) 0.0648(13) Uani 1 1 d .
H33 H 0.0484 0.4415 0.2164 0.078 Uiso 1 1 calc R
C34 C -0.0098(2) 0.3553(3) 0.1664(2) 0.0693(14) Uani 1 1 d .
H34 H -0.0332 0.3666 0.1827 0.083 Uiso 1 1 calc R
C35 C -0.02338(17) 0.2967(3) 0.1235(2) 0.0548(11) Uani 1 1 d .
H35 H -0.0560 0.2671 0.1100 0.066 Uiso 1 1 calc R
C36 C 0.07641(15) 0.2504(2) 0.04697(19) 0.0398(9) Uani 1 1 d .
C37 C 0.10971(15) 0.2430(2) 0.01806(19) 0.0413(9) Uani 1 1 d .
C38 C 0.15706(15) 0.2906(2) 0.04232(18) 0.0370(8) Uani 1 1 d .
C39 C 0.18273(17) 0.2788(2) 0.0052(2) 0.0533(11) Uani 1 1 d .
H39 H 0.2154 0.3052 0.0138 0.064 Uiso 1 1 calc R
C40 C 0.15541(19) 0.2254(3) -0.0443(2) 0.0692(14) Uani 1 1 d .
H40 H 0.1674 0.2117 -0.0731 0.083 Uiso 1 1 calc R
C41 C 0.2126(2) 0.1860(4) 0.1814(3) 0.0895(19) Uani 1 1 d .
H41 H 0.1984 0.1725 0.1367 0.107 Uiso 1 1 calc R
C42 C 0.2331(3) 0.1278(4) 0.2284(4) 0.133(3) Uani 1 1 d U
H42 H 0.2357 0.0768 0.2182 0.160 Uiso 1 1 calc R
C43 C 0.2496(4) 0.1529(6) 0.2923(5) 0.149(4) Uani 1 1 d U
H43 H 0.2630 0.1159 0.3262 0.179 Uiso 1 1 calc R
C44 C 0.2480(3) 0.2258(6) 0.3097(4) 0.133(3) Uani 1 1 d U
H44 H 0.2595 0.2388 0.3537 0.160 Uiso 1 1 calc R
C45 C 0.2276(2) 0.2834(5) 0.2571(3) 0.094(2) Uani 1 1 d U
C46 C 0.2227(2) 0.3676(5) 0.2674(3) 0.097(2) Uani 1 1 d U
Ir1 Ir 0.174727(6) 0.352534(9) 0.121905(7) 0.03743(6) Uani 1 1 d .
N1 N 0.09606(12) 0.30502(17) 0.09568(14) 0.0370(7) Uani 1 1 d .
N2 N 0.02858(13) 0.20676(19) 0.02433(16) 0.0481(8) Uani 1 1 d .
N3 N 0.24736(11) 0.40603(17) 0.13198(15) 0.0370(7) Uani 1 1 d .
N4 N 0.27564(13) 0.52715(18) 0.10842(16) 0.0449(8) Uani 1 1 d .
N5 N 0.21126(13) 0.2601(3) 0.19470(19) 0.0649(11) Uani 1 1 d .
O1 O 0.36944(11) 0.54891(17) 0.14391(15) 0.0592(8) Uani 1 1 d .
O2 O -0.04914(12) 0.17953(19) 0.03136(16) 0.0629(8) Uani 1 1 d .
O3 O 0.20115(13) 0.4100(2) 0.21543(18) 0.0775(11) Uani 1 1 d .
O4 O 0.2393(2) 0.3901(4) 0.3253(2) 0.170(2) Uani 1 1 d U
S1 S 0.09733(5) 0.18567(8) -0.04856(6) 0.0645(3) Uani 1 1 d .
S2 S 0.14590(5) 0.58273(6) 0.02540(6) 0.0611(3) Uani 1 1 d .

loop_
_atom_site_aniso_label
_atom_site_aniso_U_11
_atom_site_aniso_U_22
_atom_site_aniso_U_33
_atom_site_aniso_U_23
_atom_site_aniso_U_13
_atom_site_aniso_U_12
C1 0.046(3) 0.121(5) 0.078(4) 0.017(4) 0.039(3) -0.012(3)
C2 0.064(3) 0.138(6) 0.122(5) 0.042(5) 0.054(4) -0.004(4)
C3 0.071(4) 0.109(5) 0.178(7) 0.046(5) 0.080(4) 0.006(4)
C4 0.082 0.094 0.160 -0.039 0.079 -0.039
C5 0.062 0.068 0.107 -0.013 0.052 -0.028
C6 0.041(2) 0.068(3) 0.071(3) -0.005(3) 0.034(2) -0.018(2)
C7 0.120(5) 0.145(6) 0.078(5) -0.038(4) 0.048(4) -0.047(4)
C8 0.074(4) 0.220(9) 0.071(4) -0.007(5) 0.039(3) -0.026(5)
C9 0.041(2) 0.056(3) 0.050(3) -0.014(2) 0.028(2) -0.016(2)
C10 0.037(2) 0.055(3) 0.051(2) -0.005(2) 0.0261(19) -0.0046(19)
C11 0.041(2) 0.051(2) 0.037(2) -0.0051(19) 0.0232(18) -0.0012(19)
C12 0.046(2) 0.064(3) 0.063(3) 0.007(2) 0.036(2) 0.005(2)
C13 0.052(3) 0.070(3) 0.088(4) 0.017(3) 0.041(3) 0.012(2)
C14 0.042(3) 0.097(4) 0.099(4) 0.018(3) 0.038(3) 0.015(3)
C15 0.037(2) 0.087(4) 0.082(4) 0.002(3) 0.031(2) -0.005(2)
C16 0.038(2) 0.048(2) 0.043(2) -0.0104(19) 0.0236(18) -0.0065(18)
C17 0.041(2) 0.040(2) 0.046(2) -0.0031(18) 0.0217(18) -0.0031(18)
C18 0.038(2) 0.048(2) 0.053(2) -0.004(2) 0.0271(19) -0.0008(19)
C19 0.038(2) 0.056(3) 0.079(3) 0.007(2) 0.029(2) 0.001(2)
C20 0.040(2) 0.071(3) 0.090(4) 0.022(3) 0.029(2) 0.017(2)
C21 0.076(3) 0.082(4) 0.109(5) -0.011(4) 0.063(4) -0.021(3)
C22 0.110(5) 0.076(4) 0.155(6) -0.011(4) 0.088(4) -0.025(4)
C23 0.092(4) 0.116(5) 0.149(6) -0.055(5) 0.072(4) -0.039(4)
C24 0.081(4) 0.133(5) 0.105(5) -0.030(4) 0.048(3) -0.025(4)
C25 0.049(3) 0.095(4) 0.090(4) -0.026(4) 0.035(3) -0.020(3)
C26 0.047(2) 0.063(3) 0.077(4) -0.016(3) 0.039(3) -0.020(2)
C27 0.095(4) 0.128(6) 0.099(5) 0.031(4) 0.035(4) 0.026(4)
C28 0.115(5) 0.110(5) 0.158(7) 0.028(5) 0.088(5) 0.000(4)
C29 0.037(2) 0.050(2) 0.056(3) 0.004(2) 0.0289(19) -0.0036(18)
C30 0.0353(19) 0.048(2) 0.046(2) 0.0090(19) 0.0245(18) 0.0061(18)
C31 0.038(2) 0.050(2) 0.039(2) 0.0043(19) 0.0251(18) 0.0061(18)
C32 0.045(2) 0.068(3) 0.049(3) -0.012(2) 0.029(2) -0.005(2)
C33 0.060(3) 0.082(3) 0.061(3) -0.022(3) 0.039(2) -0.005(3)
C34 0.055(3) 0.106(4) 0.065(3) -0.008(3) 0.044(3) -0.001(3)
C35 0.040(2) 0.078(3) 0.055(3) -0.003(2) 0.032(2) -0.002(2)
C36 0.0358(19) 0.041(2) 0.045(2) 0.0023(18) 0.0228(17) -0.0024(17)
C37 0.043(2) 0.045(2) 0.046(2) -0.0014(19) 0.0304(19) -0.0009(18)
C38 0.0386(19) 0.037(2) 0.041(2) 0.0056(17) 0.0254(18) 0.0027(16)
C39 0.052(2) 0.061(3) 0.064(3) -0.007(2) 0.042(2) -0.012(2)
C40 0.071(3) 0.088(4) 0.075(3) -0.028(3) 0.057(3) -0.020(3)
C41 0.053(3) 0.077(4) 0.111(5) 0.052(4) 0.027(3) -0.002(3)
C42 0.088(4) 0.118(5) 0.144(6) 0.060(5) 0.030(4) -0.021(4)
C43 0.100(5) 0.183(8) 0.126(6) 0.075(6) 0.037(5) -0.022(5)
C44 0.076(4) 0.231(8) 0.071(4) 0.049(5) 0.026(3) -0.021(5)
C45 0.041(2) 0.183(6) 0.052(3) 0.039(4) 0.021(2) -0.010(3)
C46 0.046(3) 0.195(7) 0.054(3) -0.026(4) 0.029(3) -0.023(4)
Ir1 0.03239(9) 0.04695(10) 0.03583(9) -0.00232(7) 0.02035(7) -0.00233(7)
N1 0.0370(16) 0.0417(18) 0.0382(18) 0.0007(15) 0.0242(14) -0.0019(14)
N2 0.0419(18) 0.052(2) 0.054(2) -0.0053(17) 0.0282(16) -0.0098(16)
N3 0.0305(15) 0.0413(19) 0.0411(18) -0.0066(15) 0.0206(14) -0.0031(14)
N4 0.0377(18) 0.0459(19) 0.053(2) -0.0045(16) 0.0260(16) -0.0091(15)
N5 0.0342(18) 0.106(4) 0.049(2) 0.026(2) 0.0189(17) -0.003(2)
O1 0.0394(15) 0.064(2) 0.074(2) -0.0048(16) 0.0301(14) -0.0138(14)
O2 0.0504(17) 0.071(2) 0.084(2) -0.0173(19) 0.0474(17) -0.0201(16)
O3 0.0532(18) 0.129(3) 0.056(2) -0.039(2) 0.0327(17) -0.022(2)
O4 0.118(3) 0.339(7) 0.056(3) -0.060(4) 0.048(2) -0.024(4)
S1 0.0689(7) 0.0724(8) 0.0703(8) -0.0302(7) 0.0495(7) -0.0217(6)
S2 0.0525(6) 0.0467(6) 0.0793(8) 0.0102(6) 0.0326(6) 0.0010(5)

loop_
_atom_type_symbol
_atom_type_description
_atom_type_scat_dispersion_real
_atom_type_scat_dispersion_imag
_atom_type_scat_source
C C 0.0033 0.0016 'International Tables Vol C Tables 4.2.6.8 and 6.1.1.4'
H H 0.0000 0.0000 'International Tables Vol C Tables 4.2.6.8 and 6.1.1.4'
N N 0.0061 0.0033 'International Tables Vol C Tables 4.2.6.8 and 6.1.1.4'
O O 0.0106 0.0060 'International Tables Vol C Tables 4.2.6.8 and 6.1.1.4'
S S 0.1246 0.1234 'International Tables Vol C Tables 4.2.6.8 and 6.1.1.4'
Ir Ir -1.4442 7.9887 'International Tables Vol C Tables 4.2.6.8 and 6.1.1.4'

loop_
_geom_angle_atom_site_label_1
_geom_angle_atom_site_label_2
_geom_angle_atom_site_label_3
_geom_angle
C6 C1 C2 118.3(6)
C6 C1 C8 121.8(6)
C2 C1 C8 119.9(6)
C3 C2 C1 117.4(7)
C3 C2 H2 121.3
C1 C2 H2 121.3
C2 C3 C4 125.9(7)
C2 C3 H3 117.0
C4 C3 H3 117.0
C3 C4 C5 118.3(7)
C3 C4 H4 120.8
C5 C4 H4 120.8
C6 C5 C4 116.0(6)
C6 C5 C7 121.6(5)
C4 C5 C7 122.4(6)
C1 C6 C5 124.0(5)
C1 C6 O1 120.1(5)
C5 C6 O1 115.9(4)
C5 C7 H7A 109.5
C5 C7 H7B 109.5
H7A C7 H7B 109.5
C5 C7 H7C 109.5
H7A C7 H7C 109.5
H7B C7 H7C 109.5
C1 C8 H8A 109.5
C1 C8 H8B 109.5
H8A C8 H8B 109.5
C1 C8 H8C 109.5
H8A C8 H8C 109.5
H8B C8 H8C 109.5
N4 C9 O1 119.7(4)
N4 C9 C10 124.4(3)
O1 C9 C10 115.9(3)
C15 C10 C11 119.6(4)
C15 C10 C9 124.4(4)
C11 C10 C9 116.1(3)
N3 C11 C10 120.5(4)
N3 C11 C12 121.4(3)
C10 C11 C12 118.1(3)
C13 C12 C11 120.3(4)
C13 C12 H12 119.8
C11 C12 H12 119.8
C12 C13 C14 120.7(5)
C12 C13 H13 119.6
C14 C13 H13 119.6
C15 C14 C13 120.3(4)
C15 C14 H14 119.8
C13 C14 H14 119.8
C14 C15 C10 120.9(4)
C14 C15 H15 119.6
C10 C15 H15 119.6
N3 C16 N4 126.3(3)
N3 C16 C17 114.4(3)
N4 C16 C17 119.3(4)
C18 C17 C16 117.6(4)
C18 C17 S2 114.4(3)
C16 C17 S2 128.0(3)
C17 C18 C19 109.3(4)
C17 C18 Ir1 114.7(3)
C19 C18 Ir1 135.9(3)
C20 C19 C18 113.2(4)
C20 C19 H19 123.4
C18 C19 H19 123.4
C19 C20 S2 114.1(3)
C19 C20 H20 123.0
S2 C20 H20 123.0
C26 C21 C22 117.5(6)
C26 C21 C28 121.9(6)
C22 C21 C28 120.5(6)
C23 C22 C21 118.3(7)
C23 C22 H22 120.8
C21 C22 H22 120.8
C24 C23 C22 123.7(7)
C24 C23 H23 118.1
C22 C23 H23 118.1
C23 C24 C25 118.7(7)
C23 C24 H24 120.7
C25 C24 H24 120.7
C26 C25 C24 117.3(6)
C26 C25 C27 122.2(5)
C24 C25 C27 120.5(7)
C25 C26 C21 124.5(5)
C25 C26 O2 117.3(5)
C21 C26 O2 118.0(5)
C25 C27 H27A 109.5
C25 C27 H27B 109.5
H27A C27 H27B 109.5
C25 C27 H27C 109.5
H27A C27 H27C 109.5
H27B C27 H27C 109.5
C21 C28 H28A 109.5
C21 C28 H28B 109.5
H28A C28 H28B 109.5
C21 C28 H28C 109.5
H28A C28 H28C 109.5
H28B C28 H28C 109.5
N2 C29 O2 119.6(4)
N2 C29 C30 123.9(3)
O2 C29 C30 116.5(3)
C31 C30 C35 120.4(4)
C31 C30 C29 116.8(3)
C35 C30 C29 122.8(4)
N1 C31 C30 120.1(4)
N1 C31 C32 120.9(3)
C30 C31 C32 118.9(3)
C33 C32 C31 119.7(4)
C33 C32 H32 120.2
C31 C32 H32 120.2
C32 C33 C34 120.7(4)
C32 C33 H33 119.7
C34 C33 H33 119.7
C35 C34 C33 120.3(4)
C35 C34 H34 119.8
C33 C34 H34 119.8
C34 C35 C30 120.0(4)
C34 C35 H35 120.0
C30 C35 H35 120.0
N1 C36 N2 125.7(3)
N1 C36 C37 113.8(3)
N2 C36 C37 120.5(4)
C38 C37 C36 117.5(3)
C38 C37 S1 113.5(3)
C36 C37 S1 128.8(3)
C37 C38 C39 109.7(3)
C37 C38 Ir1 114.2(3)
C39 C38 Ir1 135.9(3)
C40 C39 C38 113.6(4)
C40 C39 H39 123.2
C38 C39 H39 123.2
C39 C40 S1 113.5(3)
C39 C40 H40 123.2
S1 C40 H40 123.2
N5 C41 C42 125.2(7)
N5 C41 H41 117.4
C42 C41 H41 117.4
C41 C42 C43 112.9(8)
C41 C42 H42 123.5
C43 C42 H42 123.5
C44 C43 C42 125.7(9)
C44 C43 H43 117.1
C42 C43 H43 117.1
C43 C44 C45 117.2(9)
C43 C44 H44 121.4
C45 C44 H44 121.4
N5 C45 C44 118.0(8)
N5 C45 C46 117.6(5)
C44 C45 C46 124.4(7)
O4 C46 O3 125.3(8)
O4 C46 C45 118.1(8)
O3 C46 C45 116.6(5)
C38 Ir1 C18 92.97(15)
C38 Ir1 N1 79.61(13)
C18 Ir1 N1 93.52(13)
C38 Ir1 N3 94.56(13)
C18 Ir1 N3 79.52(13)
N1 Ir1 N3 170.75(11)
C38 Ir1 O3 173.44(15)
C18 Ir1 O3 93.24(16)
N1 Ir1 O3 102.10(11)
N3 Ir1 O3 84.49(12)
C38 Ir1 N5 96.55(17)
C18 Ir1 N5 169.73(16)
N1 Ir1 N5 84.46(12)
N3 Ir1 N5 103.46(12)
O3 Ir1 N5 77.40(17)
C36 N1 C31 116.9(3)
C36 N1 Ir1 113.9(2)
C31 N1 Ir1 129.2(3)
C29 N2 C36 116.3(3)
C16 N3 C11 116.4(3)
C16 N3 Ir1 113.3(2)
C11 N3 Ir1 130.3(3)
C9 N4 C16 116.2(3)
C41 N5 C45 120.9(5)
C41 N5 Ir1 126.5(4)
C45 N5 Ir1 112.2(4)
C9 O1 C6 119.0(3)
C29 O2 C26 121.5(3)
C46 O3 Ir1 116.0(4)
C40 S1 C37 89.7(2)
C20 S2 C17 89.0(2)

loop_
_geom_bond_atom_site_label_1
_geom_bond_atom_site_label_2
_geom_bond_distance
C1 C6 1.367(7)
C1 C2 1.409(8)
C1 C8 1.472(8)
C2 C3 1.301(9)
C2 H2 0.9300
C3 C4 1.384(9)
C3 H3 0.9300
C4 C5 1.394(8)
C4 H4 0.9300
C5 C6 1.389(7)
C5 C7 1.490(8)
C6 O1 1.410(5)
C7 H7A 0.9600
C7 H7B 0.9600
C7 H7C 0.9600
C8 H8A 0.9600
C8 H8B 0.9600
C8 H8C 0.9600
C9 N4 1.291(4)
C9 O1 1.343(4)
C9 C10 1.411(5)
C10 C15 1.391(5)
C10 C11 1.405(5)
C11 N3 1.375(4)
C11 C12 1.409(6)
C12 C13 1.355(5)
C12 H12 0.9300
C13 C14 1.384(6)
C13 H13 0.9300
C14 C15 1.344(7)
C14 H14 0.9300
C15 H15 0.9300
C16 N3 1.343(5)
C16 N4 1.358(4)
C16 C17 1.426(5)
C17 C18 1.366(5)
C17 S2 1.726(4)
C18 C19 1.427(5)
C18 Ir1 1.983(4)
C19 C20 1.337(6)
C19 H19 0.9300
C20 S2 1.707(4)
C20 H20 0.9300
C21 C26 1.368(7)
C21 C22 1.403(8)
C21 C28 1.473(8)
C22 C23 1.360(9)
C22 H22 0.9300
C23 C24 1.359(9)
C23 H23 0.9300
C24 C25 1.405(8)
C24 H24 0.9300
C25 C26 1.362(7)
C25 C27 1.506(8)
C26 O2 1.392(6)
C27 H27A 0.9600
C27 H27B 0.9600
C27 H27C 0.9600
C28 H28A 0.9600
C28 H28B 0.9600
C28 H28C 0.9600
C29 N2 1.305(5)
C29 O2 1.338(4)
C29 C30 1.412(5)
C30 C31 1.394(5)
C30 C35 1.402(5)
C31 N1 1.381(4)
C31 C32 1.402(6)
C32 C33 1.361(6)
C32 H32 0.9300
C33 C34 1.413(6)
C33 H33 0.9300
C34 C35 1.336(6)
C34 H34 0.9300
C35 H35 0.9300
C36 N1 1.353(5)
C36 N2 1.356(4)
C36 C37 1.412(5)
C37 C38 1.381(5)
C37 S1 1.726(4)
C38 C39 1.403(5)
C38 Ir1 1.975(4)
C39 C40 1.354(6)
C39 H39 0.9300
C40 S1 1.695(4)
C40 H40 0.9300
C41 N5 1.331(7)
C41 C42 1.373(8)
C41 H41 0.9300
C42 C43 1.382(12)
C42 H42 0.9300
C43 C44 1.340(11)
C43 H43 0.9300
C44 C45 1.444(9)
C44 H44 0.9300
C45 N5 1.342(7)
C45 C46 1.503(9)
C46 O4 1.240(7)
C46 O3 1.264(7)
Ir1 N1 2.077(3)
Ir1 N3 2.101(3)
Ir1 O3 2.149(3)
Ir1 N5 2.157(4)

loop_
_geom_torsion_atom_site_label_1
_geom_torsion_atom_site_label_2
_geom_torsion_atom_site_label_3
_geom_torsion_atom_site_label_4
_geom_torsion
C6 C1 C2 C3 -1.7(8)
C8 C1 C2 C3 178.5(5)
C1 C2 C3 C4 1.3(10)
C2 C3 C4 C5 0.1(9)
C3 C4 C5 C6 -0.9(7)
C3 C4 C5 C7 178.2(5)
C2 C1 C6 C5 0.9(7)
C8 C1 C6 C5 -179.3(4)
C2 C1 C6 O1 -176.6(4)
C8 C1 C6 O1 3.2(6)
C4 C5 C6 C1 0.4(7)
C7 C5 C6 C1 -178.7(5)
C4 C5 C6 O1 178.0(4)
C7 C5 C6 O1 -1.1(6)
N4 C9 C10 C15 179.5(4)
O1 C9 C10 C15 1.2(6)
N4 C9 C10 C11 -0.9(6)
O1 C9 C10 C11 -179.1(3)
C15 C10 C11 N3 178.4(4)
C9 C10 C11 N3 -1.3(5)
C15 C10 C11 C12 -2.6(6)
C9 C10 C11 C12 177.7(4)
N3 C11 C12 C13 -179.0(4)
C10 C11 C12 C13 2.0(6)
C11 C12 C13 C14 0.6(7)
C12 C13 C14 C15 -2.6(8)
C13 C14 C15 C10 1.9(8)
C11 C10 C15 C14 0.7(7)
C9 C10 C15 C14 -179.6(5)
N3 C16 C17 C18 2.2(5)
N4 C16 C17 C18 -179.3(3)
N3 C16 C17 S2 -178.2(3)
N4 C16 C17 S2 0.3(6)
C16 C17 C18 C19 -179.6(4)
S2 C17 C18 C19 0.7(4)
C16 C17 C18 Ir1 4.0(5)
S2 C17 C18 Ir1 -175.68(19)
C17 C18 C19 C20 -0.7(6)
Ir1 C18 C19 C20 174.6(4)
C18 C19 C20 S2 0.4(6)
C26 C21 C22 C23 -0.6(8)
C28 C21 C22 C23 177.1(6)
C21 C22 C23 C24 0.0(10)
C22 C23 C24 C25 0.3(10)
C23 C24 C25 C26 0.1(8)
C23 C24 C25 C27 179.4(6)
C24 C25 C26 C21 -0.8(8)
C27 C25 C26 C21 179.9(5)
C24 C25 C26 O2 -174.3(4)
C27 C25 C26 O2 6.4(7)
C22 C21 C26 C25 1.0(8)
C28 C21 C26 C25 -176.6(5)
C22 C21 C26 O2 174.5(4)
C28 C21 C26 O2 -3.1(7)
N2 C29 C30 C31 -2.7(6)
O2 C29 C30 C31 178.8(3)
N2 C29 C30 C35 176.2(4)
O2 C29 C30 C35 -2.3(6)
C35 C30 C31 N1 179.9(4)
C29 C30 C31 N1 -1.1(5)
C35 C30 C31 C32 -2.1(6)
C29 C30 C31 C32 176.8(4)
N1 C31 C32 C33 178.5(4)
C30 C31 C32 C33 0.5(6)
C31 C32 C33 C34 1.2(7)
C32 C33 C34 C35 -1.4(7)
C33 C34 C35 C30 -0.2(7)
C31 C30 C35 C34 2.0(6)
C29 C30 C35 C34 -176.9(4)
N1 C36 C37 C38 0.2(5)
N2 C36 C37 C38 178.4(3)
N1 C36 C37 S1 -175.3(3)
N2 C36 C37 S1 2.8(6)
C36 C37 C38 C39 -176.4(3)
S1 C37 C38 C39 -0.1(4)
C36 C37 C38 Ir1 7.1(4)
S1 C37 C38 Ir1 -176.69(18)
C37 C38 C39 C40 0.4(5)
Ir1 C38 C39 C40 175.9(3)
C38 C39 C40 S1 -0.5(5)
N5 C41 C42 C43 4.0(9)
C41 C42 C43 C44 -1.7(13)
C42 C43 C44 C45 -0.4(14)
C43 C44 C45 N5 0.6(9)
C43 C44 C45 C46 179.8(7)
N5 C45 C46 O4 -177.9(4)
C44 C45 C46 O4 2.9(8)
N5 C45 C46 O3 2.9(7)
C44 C45 C46 O3 -176.3(5)
C37 C38 Ir1 C18 -101.2(3)
C39 C38 Ir1 C18 83.5(4)
C37 C38 Ir1 N1 -8.1(3)
C39 C38 Ir1 N1 176.5(4)
C37 C38 Ir1 N3 179.1(3)
C39 C38 Ir1 N3 3.8(4)
C37 C38 Ir1 O3 97.6(11)
C39 C38 Ir1 O3 -77.7(13)
C37 C38 Ir1 N5 75.0(3)
C39 C38 Ir1 N5 -100.4(4)
C17 C18 Ir1 C38 -99.8(3)
C19 C18 Ir1 C38 85.1(4)
C17 C18 Ir1 N1 -179.6(3)
C19 C18 Ir1 N1 5.3(4)
C17 C18 Ir1 N3 -5.7(3)
C19 C18 Ir1 N3 179.2(5)
C17 C18 Ir1 O3 78.0(3)
C19 C18 Ir1 O3 -97.1(4)
C17 C18 Ir1 N5 102.1(8)
C19 C18 Ir1 N5 -73.0(9)
N2 C36 N1 C31 -5.9(5)
C37 C36 N1 C31 172.2(3)
N2 C36 N1 Ir1 174.9(3)
C37 C36 N1 Ir1 -7.1(4)
C30 C31 N1 C36 5.0(5)
C32 C31 N1 C36 -172.9(4)
C30 C31 N1 Ir1 -175.9(3)
C32 C31 N1 Ir1 6.2(5)
C38 Ir1 N1 C36 8.5(2)
C18 Ir1 N1 C36 100.9(3)
N3 Ir1 N1 C36 60.0(8)
O3 Ir1 N1 C36 -165.1(3)
N5 Ir1 N1 C36 -89.2(3)
C38 Ir1 N1 C31 -170.6(3)
C18 Ir1 N1 C31 -78.2(3)
N3 Ir1 N1 C31 -119.1(7)
O3 Ir1 N1 C31 15.8(3)
N5 Ir1 N1 C31 91.7(3)
O2 C29 N2 C36 -179.4(3)
C30 C29 N2 C36 2.3(6)
N1 C36 N2 C29 2.2(6)
C37 C36 N2 C29 -175.7(4)
N4 C16 N3 C11 -3.6(5)
C17 C16 N3 C11 174.8(3)
N4 C16 N3 Ir1 174.8(3)
C17 C16 N3 Ir1 -6.8(4)
C10 C11 N3 C16 3.3(5)
C12 C11 N3 C16 -175.7(4)
C10 C11 N3 Ir1 -174.7(3)
C12 C11 N3 Ir1 6.3(5)
C38 Ir1 N3 C16 99.2(3)
C18 Ir1 N3 C16 7.0(3)
N1 Ir1 N3 C16 48.6(8)
O3 Ir1 N3 C16 -87.3(3)
N5 Ir1 N3 C16 -163.0(3)
C38 Ir1 N3 C11 -82.7(3)
C18 Ir1 N3 C11 -174.9(3)
N1 Ir1 N3 C11 -133.3(7)
O3 Ir1 N3 C11 90.8(3)
N5 Ir1 N3 C11 15.1(3)
O1 C9 N4 C16 179.0(3)
C10 C9 N4 C16 0.8(6)
N3 C16 N4 C9 1.6(6)
C17 C16 N4 C9 -176.7(3)
C42 C41 N5 C45 -4.1(8)
C42 C41 N5 Ir1 -176.0(4)
C44 C45 N5 C41 1.6(7)
C46 C45 N5 C41 -177.7(4)
C44 C45 N5 Ir1 174.5(4)
C46 C45 N5 Ir1 -4.7(5)
C38 Ir1 N5 C41 -6.3(4)
C18 Ir1 N5 C41 151.6(7)
N1 Ir1 N5 C41 72.5(4)
N3 Ir1 N5 C41 -102.6(4)
O3 Ir1 N5 C41 176.3(4)
C38 Ir1 N5 C45 -178.8(3)
C18 Ir1 N5 C45 -20.9(9)
N1 Ir1 N5 C45 -100.0(3)
N3 Ir1 N5 C45 84.9(3)
O3 Ir1 N5 C45 3.8(3)
N4 C9 O1 C6 10.2(6)
C10 C9 O1 C6 -171.5(4)
C1 C6 O1 C9 -83.7(5)
C5 C6 O1 C9 98.6(4)
N2 C29 O2 C26 0.8(6)
C30 C29 O2 C26 179.3(4)
C25 C26 O2 C29 -80.4(5)
C21 C26 O2 C29 105.6(5)
O4 C46 O3 Ir1 -178.5(4)
C45 C46 O3 Ir1 0.7(6)
C38 Ir1 O3 C46 -25.5(13)
C18 Ir1 O3 C46 173.3(3)
N1 Ir1 O3 C46 79.0(3)
N3 Ir1 O3 C46 -107.5(3)
N5 Ir1 O3 C46 -2.4(3)
C39 C40 S1 C37 0.3(4)
C38 C37 S1 C40 -0.1(3)
C36 C37 S1 C40 175.6(4)
C19 C20 S2 C17 0.0(4)
C18 C17 S2 C20 -0.4(3)
C16 C17 S2 C20 180.0(4)

loop_
_platon_squeeze_void_nr
_platon_squeeze_void_average_x
_platon_squeeze_void_average_y
_platon_squeeze_void_average_z
_platon_squeeze_void_volume
_platon_squeeze_void_count_electrons
_platon_squeeze_void_content
1 0.500 0.081 0.250 515 139 ' '
2 0.500 -0.082 0.750 515 142 ' '
3 0.000 0.046 0.250 26 0 ' '
4 0.000 0.418 0.750 515 142 ' '
5 0.500 0.454 0.750 26 -1 ' '
6 0.000 0.581 0.250 515 139 ' '
7 0.500 0.546 0.250 26 0 ' '
8 0.000 0.954 0.750 26 -1 ' '
